data_1503848
loop_
_publ_author_name
'Ueki, Hisanori'
'Soloshonok, Vadim A.'

_publ_section_title
;
 New sterically driven mode for generation of helical chirality.
;
_journal_issue 8
_journal_name_full 'Organic letters'
_journal_page_first 1797
_journal_page_last 1800
_journal_paper_doi 10.1021/ol900357d
_journal_volume 11
_journal_year 2009
_chemical_formula_moiety 'C11 H15 N O'
_chemical_formula_sum 'C11 H15 N O'
_chemical_formula_weight 177.24
_chemical_name_systematic
; 
 ? 
;
_space_group_IT_number 2
_symmetry_cell_setting triclinic
_symmetry_space_group_name_Hall '-P 1'
_symmetry_space_group_name_H-M 'P -1'
_atom_sites_solution_hydrogens geom
_atom_sites_solution_primary direct
_atom_sites_solution_secondary difmap
_audit_creation_method SHELXL-97
_cell_angle_alpha 82.277(5)
_cell_angle_beta 84.935(5)
_cell_angle_gamma 78.256(5)
_cell_formula_units_Z 2
_cell_length_a 4.8696(16)
_cell_length_b 10.082(3)
_cell_length_c 10.611(3)
_cell_measurement_reflns_used 2562
_cell_measurement_temperature 100(2)
_cell_measurement_theta_max 28.22
_cell_measurement_theta_min 2.67
_cell_volume 504.4(3)
_computing_cell_refinement 'Bruker SMART'
_computing_data_collection 'Bruker SMART'
_computing_data_reduction 'Bruker SAINT'
_computing_molecular_graphics 'SHELXTL (Sheldrick, 2000)'
_computing_publication_material 'SHELXTL (Sheldrick, 2000)'
_computing_structure_refinement 'SHELXTL (Sheldrick, 2000)'
_computing_structure_solution 'SHELXTL (Sheldrick, 2000)'
_diffrn_ambient_temperature 100(2)
_diffrn_measured_fraction_theta_full 0.987
_diffrn_measured_fraction_theta_max 0.987
_diffrn_measurement_device_type 'Bruker APEX'
_diffrn_measurement_method '\w scans'
_diffrn_radiation_monochromator graphite
_diffrn_radiation_source 'fine-focus sealed tube'
_diffrn_radiation_type MoK\a
_diffrn_radiation_wavelength 0.71073
_diffrn_reflns_av_R_equivalents 0.0155
_diffrn_reflns_av_sigmaI/netI 0.0239
_diffrn_reflns_limit_h_max 6
_diffrn_reflns_limit_h_min -6
_diffrn_reflns_limit_k_max 12
_diffrn_reflns_limit_k_min -11
_diffrn_reflns_limit_l_max 13
_diffrn_reflns_limit_l_min -13
_diffrn_reflns_number 3936
_diffrn_reflns_theta_full 25.99
_diffrn_reflns_theta_max 25.99
_diffrn_reflns_theta_min 1.94
_diffrn_standards_number 0
_exptl_absorpt_coefficient_mu 0.075
_exptl_absorpt_correction_T_max 0.9941
_exptl_absorpt_correction_T_min 0.9845
_exptl_absorpt_correction_type multi-scan
_exptl_absorpt_process_details 'SADABS (Sheldrick 2002)'
_exptl_crystal_colour colorless
_exptl_crystal_density_diffrn 1.167
_exptl_crystal_density_method 'not measured'
_exptl_crystal_description prism
_exptl_crystal_F_000 192
_exptl_crystal_size_max 0.21
_exptl_crystal_size_mid 0.14
_exptl_crystal_size_min 0.08
_refine_diff_density_max 0.285
_refine_diff_density_min -0.196
_refine_diff_density_rms 0.049
_refine_ls_extinction_method SHELXL
_refine_ls_goodness_of_fit_ref 1.045
_refine_ls_hydrogen_treatment mixed
_refine_ls_matrix_type full
_refine_ls_number_parameters 123
_refine_ls_number_reflns 1947
_refine_ls_number_restraints 0
_refine_ls_restrained_S_all 1.045
_refine_ls_R_factor_all 0.0529
_refine_ls_R_factor_gt 0.0449
_refine_ls_shift/su_max 0.000
_refine_ls_shift/su_mean 0.000
_refine_ls_structure_factor_coef Fsqd
_refine_ls_weighting_details 'calc w=1/[\s^2^(Fo^2^)+(0.0781P)^2^+0.1082P] where P=(Fo^2^+2Fc^2^)/3'
_refine_ls_weighting_scheme calc
_refine_ls_wR_factor_gt 0.1232
_refine_ls_wR_factor_ref 0.1290
_reflns_number_gt 1661
_reflns_number_total 1947
_reflns_threshold_expression I>2\s(I)
_cod_data_source_file ol900357d_si_002.cif
_cod_data_source_block 06173
_cod_depositor_comments
;
The following automatic conversions were performed:

'_symmetry_cell_setting' value 'Triclinic' changed to 'triclinic'
according to /home/saulius/struct/CIF-dictionaries/cif_core.dic
dictionary named 'cif_core.dic' version 2.4.2 from 2011-04-26.

Automatic conversion script
Id: cif_fix_values 1715 2011-07-08 13:25:40Z adriana 
;
_cod_original_sg_symbol_H-M P-1
_cod_database_code 1503848

loop_
_symmetry_equiv_pos_as_xyz
'x, y, z'
'-x, -y, -z'

loop_
_atom_site_label
_atom_site_type_symbol
_atom_site_fract_x
_atom_site_fract_y
_atom_site_fract_z
_atom_site_U_iso_or_equiv
_atom_site_adp_type
_atom_site_occupancy
_atom_site_symmetry_multiplicity
_atom_site_calc_flag
_atom_site_refinement_flags
O1 O 1.2485(2) 0.80112(12) 0.67721(10) 0.0298(3) Uani 1 1 d .
N1 N 0.8258(2) 0.81333(13) 0.60089(11) 0.0239(3) Uani 1 1 d .
H1N H 0.651(4) 0.8129(17) 0.6192(17) 0.029 Uiso 1 1 d .
C1 C 1.0266(3) 0.8218(2) 0.92638(15) 0.0376(4) Uani 1 1 d .
H1A H 0.9301 0.8121 1.0112 0.056 Uiso 1 1 calc R
H1B H 1.0432 0.9173 0.9021 0.056 Uiso 1 1 calc R
H1C H 1.2145 0.7639 0.9278 0.056 Uiso 1 1 calc R
C2 C 0.8595(3) 0.77858(15) 0.83042(13) 0.0224(3) Uani 1 1 d .
H2 H 0.6668 0.8367 0.8324 0.027 Uiso 1 1 calc R
C3 C 0.8311(4) 0.62962(16) 0.86255(15) 0.0354(4) Uani 1 1 d .
H3A H 1.0172 0.5706 0.8560 0.053 Uiso 1 1 calc R
H3B H 0.7101 0.6072 0.8027 0.053 Uiso 1 1 calc R
H3C H 0.7477 0.6154 0.9496 0.053 Uiso 1 1 calc R
C4 C 0.9946(3) 0.79958(14) 0.69584(13) 0.0210(3) Uani 1 1 d .
C5 C 0.9250(3) 0.83063(17) 0.46697(14) 0.0283(4) Uani 1 1 d .
H5A H 1.1225 0.7819 0.4574 0.034 Uiso 1 1 calc R
H5B H 0.9201 0.9287 0.4388 0.034 Uiso 1 1 calc R
C6 C 0.7490(3) 0.77705(15) 0.38351(13) 0.0222(3) Uani 1 1 d .
C7 C 0.7178(3) 0.64136(15) 0.40336(15) 0.0277(4) Uani 1 1 d .
H7 H 0.8050 0.5822 0.4721 0.033 Uiso 1 1 calc R
C8 C 0.5616(3) 0.59169(16) 0.32430(15) 0.0312(4) Uani 1 1 d .
H8 H 0.5429 0.4988 0.3387 0.037 Uiso 1 1 calc R
C9 C 0.4324(3) 0.67722(17) 0.22407(14) 0.0300(4) Uani 1 1 d .
H9 H 0.3251 0.6433 0.1696 0.036 Uiso 1 1 calc R
C10 C 0.4605(3) 0.81222(17) 0.20387(14) 0.0283(4) Uani 1 1 d .
H10 H 0.3714 0.8714 0.1356 0.034 Uiso 1 1 calc R
C11 C 0.6187(3) 0.86183(15) 0.28302(13) 0.0237(3) Uani 1 1 d .
H11 H 0.6378 0.9547 0.2681 0.028 Uiso 1 1 calc R

loop_
_atom_site_aniso_label
_atom_site_aniso_U_11
_atom_site_aniso_U_22
_atom_site_aniso_U_33
_atom_site_aniso_U_23
_atom_site_aniso_U_13
_atom_site_aniso_U_12
O1 0.0146(5) 0.0502(7) 0.0258(6) -0.0057(5) -0.0002(4) -0.0089(4)
N1 0.0121(6) 0.0393(7) 0.0210(6) -0.0057(5) 0.0008(5) -0.0062(5)
C1 0.0291(8) 0.0648(12) 0.0245(8) -0.0142(8) 0.0032(6) -0.0182(8)
C2 0.0151(7) 0.0298(8) 0.0223(7) -0.0055(6) 0.0003(5) -0.0033(5)
C3 0.0412(9) 0.0339(9) 0.0292(8) -0.0013(7) 0.0035(7) -0.0069(7)
C4 0.0149(7) 0.0241(7) 0.0241(7) -0.0054(5) -0.0006(5) -0.0029(5)
C5 0.0227(8) 0.0442(9) 0.0205(7) -0.0040(6) -0.0004(6) -0.0127(6)
C6 0.0135(6) 0.0316(8) 0.0209(7) -0.0058(6) 0.0026(5) -0.0030(5)
C7 0.0222(7) 0.0297(8) 0.0282(8) -0.0008(6) -0.0018(6) 0.0002(6)
C8 0.0320(8) 0.0270(8) 0.0352(9) -0.0083(6) 0.0040(7) -0.0066(6)
C9 0.0294(8) 0.0418(9) 0.0235(7) -0.0118(7) 0.0004(6) -0.0135(7)
C10 0.0255(8) 0.0395(9) 0.0199(7) 0.0004(6) -0.0038(6) -0.0081(6)
C11 0.0210(7) 0.0278(7) 0.0226(7) -0.0032(6) 0.0013(6) -0.0064(6)

loop_
_atom_type_symbol
_atom_type_description
_atom_type_scat_dispersion_real
_atom_type_scat_dispersion_imag
_atom_type_scat_source
C C 0.0033 0.0016 'International Tables Vol C Tables 4.2.6.8 and 6.1.1.4'
H H 0.0000 0.0000 'International Tables Vol C Tables 4.2.6.8 and 6.1.1.4'
N N 0.0061 0.0033 'International Tables Vol C Tables 4.2.6.8 and 6.1.1.4'
O O 0.0106 0.0060 'International Tables Vol C Tables 4.2.6.8 and 6.1.1.4'

loop_
_geom_angle_atom_site_label_1
_geom_angle_atom_site_label_2
_geom_angle_atom_site_label_3
_geom_angle
C4 N1 C5 122.82(12)
C4 N1 H1N 118.6(12)
C5 N1 H1N 118.6(12)
C2 C1 H1A 109.5
C2 C1 H1B 109.5
H1A C1 H1B 109.5
C2 C1 H1C 109.5
H1A C1 H1C 109.5
H1B C1 H1C 109.5
C1 C2 C4 111.06(12)
C1 C2 C3 111.67(13)
C4 C2 C3 109.25(11)
C1 C2 H2 108.2
C4 C2 H2 108.2
C3 C2 H2 108.2
C2 C3 H3A 109.5
C2 C3 H3B 109.5
H3A C3 H3B 109.5
C2 C3 H3C 109.5
H3A C3 H3C 109.5
H3B C3 H3C 109.5
O1 C4 N1 122.45(13)
O1 C4 C2 121.21(13)
N1 C4 C2 116.32(12)
N1 C5 C6 111.90(11)
N1 C5 H5A 109.2
C6 C5 H5A 109.2
N1 C5 H5B 109.2
C6 C5 H5B 109.2
H5A C5 H5B 107.9
C11 C6 C7 118.59(13)
C11 C6 C5 120.32(13)
C7 C6 C5 121.08(13)
C8 C7 C6 120.86(14)
C8 C7 H7 119.6
C6 C7 H7 119.6
C7 C8 C9 120.11(15)
C7 C8 H8 119.9
C9 C8 H8 119.9
C10 C9 C8 119.56(14)
C10 C9 H9 120.2
C8 C9 H9 120.2
C9 C10 C11 120.27(14)
C9 C10 H10 119.9
C11 C10 H10 119.9
C6 C11 C10 120.62(14)
C6 C11 H11 119.7
C10 C11 H11 119.7

loop_
_geom_bond_atom_site_label_1
_geom_bond_atom_site_label_2
_geom_bond_distance
O1 C4 1.2377(17)
N1 C4 1.3312(19)
N1 C5 1.4594(19)
N1 H1N 0.857(19)
C1 C2 1.516(2)
C1 H1A 0.9800
C1 H1B 0.9800
C1 H1C 0.9800
C2 C4 1.5252(19)
C2 C3 1.526(2)
C2 H2 1.0000
C3 H3A 0.9800
C3 H3B 0.9800
C3 H3C 0.9800
C5 C6 1.504(2)
C5 H5A 0.9900
C5 H5B 0.9900
C6 C11 1.387(2)
C6 C7 1.393(2)
C7 C8 1.383(2)
C7 H7 0.9500
C8 C9 1.386(2)
C8 H8 0.9500
C9 C10 1.382(2)
C9 H9 0.9500
C10 C11 1.390(2)
C10 H10 0.9500
C11 H11 0.9500

loop_
_geom_hbond_atom_site_label_D
_geom_hbond_atom_site_label_H
_geom_hbond_atom_site_label_A
_geom_hbond_distance_DH
_geom_hbond_distance_HA
_geom_hbond_distance_DA
_geom_hbond_angle_DHA
_geom_hbond_site_symmetry_A
N1 H1N O1 0.857(19) 2.024(19) 2.8786(17) 174.8(17) 1_455

loop_
_geom_torsion_atom_site_label_1
_geom_torsion_atom_site_label_2
_geom_torsion_atom_site_label_3
_geom_torsion_atom_site_label_4
_geom_torsion
C5 N1 C4 O1 0.3(2)
C5 N1 C4 C2 -178.41(13)
C1 C2 C4 O1 24.68(19)
C3 C2 C4 O1 -98.94(16)
C1 C2 C4 N1 -156.56(14)
C3 C2 C4 N1 79.82(16)
C4 N1 C5 C6 152.17(14)
N1 C5 C6 C11 123.04(14)
N1 C5 C6 C7 -58.32(18)
C11 C6 C7 C8 0.3(2)
C5 C6 C7 C8 -178.32(12)
C6 C7 C8 C9 -0.3(2)
C7 C8 C9 C10 -0.1(2)
C8 C9 C10 C11 0.4(2)
C7 C6 C11 C10 0.0(2)
C5 C6 C11 C10 178.66(12)
C9 C10 C11 C6 -0.3(2)

loop_
_cod_related_entry_id
_cod_related_entry_code
_cod_related_entry_database
1 85622 ChemSpider
